data_7108017
loop_
_publ_author_name
'Nobuharu Iwasawa'
'Hiroki Takahagi'
'Kosuke Ono'
'Kotaro Fujii'
'Hidehiro Uekusa'

_publ_section_title
;
 Guest-induced self-assembly of a macrocyclic boronic ester containing
 diarylethene units: enhancement of photoresponsivity
;
_journal_name_full Chem.Commun.
_journal_page_first 7477
_journal_paper_doi 10.1039/c2cc31989f
_journal_volume 48
_journal_year 2012
_chemical_formula_moiety 'C 78 H60 B4 F12 O8 S4, 6 (C7 H8)'
_chemical_formula_sum 'C120 H108 B4 F12 O8 S4'
_chemical_formula_weight 2077.54
_space_group_IT_number 60
_symmetry_cell_setting orthorhombic
_symmetry_Int_Tables_number 60
_symmetry_space_group_name_Hall '-P 2n 2ab'
_symmetry_space_group_name_H-M 'P b c n'
_atom_sites_solution_hydrogens geom
_atom_sites_solution_primary direct
_atom_sites_solution_secondary difmap
_audit_creation_method SHELXL-97
_cell_angle_alpha 90.00
_cell_angle_beta 90.00
_cell_angle_gamma 90.00
_cell_formula_units_Z 4
_cell_length_a 17.2237(16)
_cell_length_b 28.777(2)
_cell_length_c 22.1354(19)
_cell_measurement_reflns_used 81396
_cell_measurement_temperature 173(2)
_cell_measurement_theta_max 25.35
_cell_measurement_theta_min 3.00
_cell_volume 10971.3(16)
_computing_cell_refinement 'PROCESS-AUTO (Rigaku, 1998) '
_computing_data_collection 'PROCESS-AUTO (Rigaku, 1998)'
_computing_data_reduction 'PROCESS-AUTO (Rigaku, 1998) '
_computing_molecular_graphics 'ORTEP-3 for Windows (Farrugia, 1998)'
_computing_publication_material 'SHELXL-97 (Sheldrick, 1997)'
_computing_structure_refinement 'SHELXL-97 (Sheldrick, 1997)'
_computing_structure_solution 'SHELXS (Sheldrick, 1997)'
_diffrn_ambient_temperature 173(2)
_diffrn_measured_fraction_theta_full 0.997
_diffrn_measured_fraction_theta_max 0.997
_diffrn_measurement_device_type 'Rigaku RAXIS-RAPID IP area detector system'
_diffrn_measurement_method '\w scan'
_diffrn_radiation_monochromator graphite
_diffrn_radiation_probe x-ray
_diffrn_radiation_type MoK\a
_diffrn_radiation_wavelength 0.71075
_diffrn_reflns_av_R_equivalents 0.0956
_diffrn_reflns_av_sigmaI/netI 0.0640
_diffrn_reflns_limit_h_max 20
_diffrn_reflns_limit_h_min -20
_diffrn_reflns_limit_k_max 34
_diffrn_reflns_limit_k_min -34
_diffrn_reflns_limit_l_max 23
_diffrn_reflns_limit_l_min -26
_diffrn_reflns_number 81396
_diffrn_reflns_theta_full 25.35
_diffrn_reflns_theta_max 25.35
_diffrn_reflns_theta_min 3.00
_diffrn_source 'rotating anode X-ray tube'
_exptl_absorpt_coefficient_mu 0.163
_exptl_absorpt_correction_T_max 0.9919
_exptl_absorpt_correction_T_min 0.9681
_exptl_absorpt_correction_type multi-scan
_exptl_absorpt_process_details 'absorption was corrected by ABSCOR'
_exptl_crystal_colour colorless
_exptl_crystal_density_diffrn 1.258
_exptl_crystal_density_method 'not measured'
_exptl_crystal_description platelet
_exptl_crystal_F_000 4336
_exptl_crystal_size_max 0.20
_exptl_crystal_size_mid 0.10
_exptl_crystal_size_min 0.05
_refine_diff_density_max 1.069
_refine_diff_density_min -0.623
_refine_diff_density_rms 0.137
_refine_ls_extinction_method none
_refine_ls_goodness_of_fit_ref 1.808
_refine_ls_hydrogen_treatment mixed
_refine_ls_matrix_type full
_refine_ls_number_parameters 581
_refine_ls_number_reflns 10023
_refine_ls_number_restraints 21
_refine_ls_restrained_S_all 3.269
_refine_ls_R_factor_all 0.2206
_refine_ls_R_factor_gt 0.1806
_refine_ls_shift/su_max 0.001
_refine_ls_shift/su_mean 0.000
_refine_ls_structure_factor_coef Fsqd
_refine_ls_weighting_details 'calc w=1/[\s^2^(Fo^2^)+(0.2000P)^2^+0.0000P] where P=(Fo^2^+2Fc^2^)/3'
_refine_ls_weighting_scheme calc
_refine_ls_wR_factor_gt 0.4902
_refine_ls_wR_factor_ref 0.5125
_reflns_number_gt 5628
_reflns_number_total 10023
_reflns_threshold_expression >2sigma(I)
_cod_data_source_file c2cc31989f.txt
_cod_data_source_block new
_cod_original_cell_volume 10971.2(16)
_cod_database_code 7108017

loop_
_symmetry_equiv_pos_as_xyz
'x, y, z'
'-x+1/2, -y+1/2, z+1/2'
'x+1/2, -y+1/2, -z'
'-x, y, -z+1/2'
'-x, -y, -z'
'x-1/2, y-1/2, -z-1/2'
'-x-1/2, y-1/2, z'
'x, -y, z-1/2'

loop_
_atom_site_label
_atom_site_type_symbol
_atom_site_fract_x
_atom_site_fract_y
_atom_site_fract_z
_atom_site_U_iso_or_equiv
_atom_site_adp_type
_atom_site_occupancy
_atom_site_symmetry_multiplicity
_atom_site_calc_flag
_atom_site_refinement_flags
C2 C 0.1200(8) -0.3066(4) 0.0460(7) 0.085(4) Uani 1 1 d .
C3 C 0.1858(8) -0.3322(4) 0.0492(6) 0.081(3) Uani 1 1 d .
C4 C 0.1738(8) -0.3809(4) 0.0616(6) 0.080(3) Uani 1 1 d .
C5 C 0.2257(8) -0.4183(4) 0.0699(7) 0.083(4) Uani 1 1 d .
H5 H 0.2801 -0.4134 0.0669 0.100 Uiso 1 1 calc R
C6 C 0.1978(8) -0.4614(4) 0.0822(7) 0.086(4) Uani 1 1 d .
H6 H 0.2339 -0.4858 0.0887 0.103 Uiso 1 1 calc R
C7 C 0.1167(8) -0.4718(4) 0.0859(7) 0.085(4) Uani 1 1 d .
C8 C 0.0650(8) -0.4355(5) 0.0771(7) 0.090(4) Uani 1 1 d .
H8 H 0.0108 -0.4414 0.0785 0.108 Uiso 1 1 calc R
C9 C 0.0911(8) -0.3901(4) 0.0660(6) 0.083(4) Uani 1 1 d .
C10 C 0.1097(9) -0.2570(5) 0.0328(9) 0.100(4) Uani 1 1 d .
H10A H 0.0542 -0.2494 0.0332 0.151 Uiso 1 1 calc R
H10B H 0.1314 -0.2500 -0.0071 0.151 Uiso 1 1 calc R
H10C H 0.1365 -0.2385 0.0636 0.151 Uiso 1 1 calc R
C11 C 0.2638(7) -0.3117(4) 0.0367(7) 0.081(4) Uani 1 1 d .
C12 C 0.3048(9) -0.3215(6) -0.0190(9) 0.100(4) Uani 1 1 d .
C13 C 0.3828(10) -0.2945(6) -0.0146(10) 0.112(5) Uani 1 1 d .
C14 C 0.3769(10) -0.2675(6) 0.0388(9) 0.107(5) Uani 1 1 d .
C15 C 0.3022(8) -0.2799(4) 0.0701(7) 0.082(4) Uani 1 1 d .
C17 C 0.2830(10) -0.2857(6) 0.1824(7) 0.100(4) Uani 1 1 d .
C18 C 0.2803(8) -0.2616(5) 0.1286(7) 0.084(4) Uani 1 1 d .
C19 C 0.2598(8) -0.2124(5) 0.1403(7) 0.083(4) Uani 1 1 d .
C20 C 0.2524(8) -0.1766(5) 0.0990(7) 0.091(4) Uani 1 1 d .
H20 H 0.2635 -0.1819 0.0576 0.109 Uiso 1 1 calc R
C21 C 0.2284(8) -0.1325(5) 0.1185(7) 0.086(4) Uani 1 1 d .
H21 H 0.2201 -0.1085 0.0897 0.103 Uiso 1 1 calc R
C22 C 0.2168(8) -0.1237(5) 0.1793(7) 0.083(4) Uani 1 1 d .
C23 C 0.2266(9) -0.1594(5) 0.2210(7) 0.090(4) Uani 1 1 d .
H23 H 0.2198 -0.1538 0.2630 0.108 Uiso 1 1 calc R
C24 C 0.2466(8) -0.2035(5) 0.2002(7) 0.087(4) Uani 1 1 d .
C25 C 0.3008(11) -0.3364(5) 0.1888(9) 0.110(5) Uani 1 1 d .
H25A H 0.2976 -0.3453 0.2314 0.165 Uiso 1 1 calc R
H25B H 0.3533 -0.3425 0.1737 0.165 Uiso 1 1 calc R
H25C H 0.2632 -0.3545 0.1654 0.165 Uiso 1 1 calc R
C28 C 0.2003(9) -0.0092(5) 0.2627(7) 0.093(4) Uani 1 1 d .
H28 H 0.2505 0.0081 0.2642 0.111 Uiso 1 1 calc R
C29 C 0.1463(9) 0.0046(6) 0.3152(8) 0.100(5) Uani 1 1 d .
C31 C -0.0059(9) 0.0040(5) 0.3129(6) 0.089(4) Uani 1 1 d D
C30 C 0.0663(8) 0.0035(4) 0.2852(7) 0.084(4) Uani 1 1 d D
C32 C 0.0725(8) 0.0029(4) 0.2231(6) 0.077(3) Uani 1 1 d D
C33 C 0.1563(9) 0.0003(5) 0.2040(6) 0.087(4) Uani 1 1 d .
H33 H 0.1738 0.0299 0.1847 0.105 Uiso 1 1 calc R
C35 C 0.1532(11) -0.0276(9) 0.3707(7) 0.133(7) Uani 1 1 d .
H35A H 0.2054 -0.0249 0.3879 0.200 Uiso 1 1 calc R
H35B H 0.1439 -0.0598 0.3583 0.200 Uiso 1 1 calc R
H35C H 0.1147 -0.0185 0.4011 0.200 Uiso 1 1 calc R
C36 C 0.1654(10) 0.0546(7) 0.3328(10) 0.129(7) Uani 1 1 d .
H36A H 0.2163 0.0555 0.3526 0.193 Uiso 1 1 calc R
H36B H 0.1257 0.0662 0.3606 0.193 Uiso 1 1 calc R
H36C H 0.1666 0.0740 0.2965 0.193 Uiso 1 1 calc R
C39 C 0.0770(7) -0.5953(4) 0.1360(6) 0.079(3) Uani 1 1 d .
H39 H 0.1027 -0.6254 0.1258 0.095 Uiso 1 1 calc R
C40 C 0.0442(7) -0.5954(4) 0.1972(6) 0.069(3) Uani 1 1 d D
C41 C 0.0805(7) -0.5951(4) 0.2519(6) 0.075(3) Uani 1 1 d D
C42 C -0.0379(7) -0.5953(4) 0.1939(6) 0.072(3) Uani 1 1 d .
C43 C -0.0670(8) -0.5971(4) 0.1306(7) 0.081(4) Uani 1 1 d .
C44 C 0.0065(8) -0.5850(4) 0.0943(7) 0.084(4) Uani 1 1 d .
H44 H 0.0094 -0.6038 0.0563 0.101 Uiso 1 1 calc R
C46 C -0.0930(10) -0.6470(5) 0.1143(8) 0.104(5) Uani 1 1 d .
H46A H -0.1403 -0.6547 0.1367 0.156 Uiso 1 1 calc R
H46B H -0.0518 -0.6690 0.1250 0.156 Uiso 1 1 calc R
H46C H -0.1033 -0.6488 0.0708 0.156 Uiso 1 1 calc R
C47 C -0.1347(9) -0.5653(6) 0.1180(7) 0.100(4) Uani 1 1 d .
H47A H -0.1200 -0.5332 0.1273 0.149 Uiso 1 1 calc R
H47B H -0.1789 -0.5744 0.1432 0.149 Uiso 1 1 calc R
H47C H -0.1492 -0.5676 0.0753 0.149 Uiso 1 1 calc R
B26 B 0.2002(9) -0.0728(7) 0.2017(9) 0.092(5) Uani 1 1 d .
B37 B 0.0866(9) -0.5225(5) 0.0984(7) 0.078(4) Uani 1 1 d .
O27 O 0.2127(6) -0.0590(3) 0.2600(5) 0.090(3) Uani 1 1 d .
O34 O 0.1720(6) -0.0390(3) 0.1660(4) 0.088(3) Uani 1 1 d .
O38 O 0.1296(5) -0.5550(3) 0.1265(4) 0.084(2) Uani 1 1 d .
O45 O 0.0138(5) -0.5352(3) 0.0813(4) 0.086(3) Uani 1 1 d .
F1 F 0.3722(10) -0.2212(4) 0.0161(8) 0.184(7) Uani 1 1 d .
F2 F 0.4357(7) -0.2654(9) 0.0742(7) 0.238(10) Uani 1 1 d .
F3 F 0.4149(11) -0.2814(8) -0.0598(7) 0.226(10) Uani 1 1 d .
F4 F 0.4374(9) -0.3317(7) 0.0027(15) 0.273(14) Uani 1 1 d .
F5 F 0.2693(7) -0.3045(5) -0.0680(5) 0.138(4) Uani 1 1 d .
F6 F 0.3167(8) -0.3674(3) -0.0323(6) 0.152(5) Uani 1 1 d .
S1 S 0.0378(2) -0.34039(13) 0.05750(19) 0.0900(13) Uani 1 1 d .
S16 S 0.2593(3) -0.25339(16) 0.2441(2) 0.1078(16) Uani 1 1 d .
H41 H 0.1353(12) -0.597(5) 0.255(2) 0.12(5) Uiso 1 1 d D
H31 H -0.010(3) 0.006(2) 0.3552(9) 0.14(7) Uiso 1 1 d D
C1B C 0.5000 -0.2750(9) 0.2500 0.119(8) Uani 1 2 d S
C2B C 0.5238(13) -0.2960(8) 0.1985(10) 0.130(6) Uani 1 1 d .
C3B C 0.5238(15) -0.3475(9) 0.1978(11) 0.145(8) Uani 1 1 d .
C4B C 0.5000 -0.3712(9) 0.2500 0.139(11) Uani 1 2 d S
C5B C 0.5000 -0.2250(15) 0.2500 0.22(2) Uani 1 2 d S
C1C C 0.128(6) -1.004(3) 0.560(7) 0.26(7) Uiso 0.25 1 d PD
C2C C 0.0591(19) -1.0021(10) 0.5271(13) 0.165(9) Uiso 1 1 d D
C3C C 0.021(2) -0.9601(11) 0.5187(16) 0.199(12) Uiso 1 1 d D
C4C C 0.036(6) -0.9125(18) 0.544(4) 0.15(3) Uiso 0.25 1 d PD
C5C C 0.054(2) -1.0434(14) 0.5184(16) 0.204(12) Uiso 1 1 d .
C1D C -0.010(2) -0.3821(9) 0.243(2) 0.173(17) Uiso 0.50 1 d PG
C2D C -0.0469(14) -0.4246(13) 0.251(2) 0.18(2) Uiso 0.50 1 d PG
C3D C -0.001(2) -0.4654(9) 0.250(2) 0.150(11) Uiso 1 2 d SG
C4D C 0.0763(19) -0.4637(8) 0.2434(16) 0.126(12) Uiso 0.50 1 d PG
C5D C 0.1130(14) -0.4211(11) 0.2351(12) 0.210(13) Uiso 1 1 d G
C6D C 0.070(2) -0.3803(7) 0.2349(17) 0.150(15) Uiso 0.50 1 d PG
C1E C 0.0000 -0.1181(16) 0.2500 0.211(19) Uiso 1 2 d SD
C2E C 0.009(2) -0.1423(14) 0.1961(13) 0.257(19) Uiso 1 1 d D
C3E C 0.010(2) -0.1905(14) 0.1968(14) 0.30(2) Uiso 1 1 d D
C4E C 0.0000 -0.215(2) 0.2500 0.34(4) Uiso 1 2 d SD
C5E C 0.0000 -0.268(2) 0.2500 0.52(9) Uiso 1 2 d SD
C1F C 0.2871(13) -0.1764(7) 0.8783(8) 0.249(16) Uiso 1 1 d G
C2F C 0.2109(13) -0.1860(6) 0.8950(8) 0.150(7) Uiso 1 1 d G
C3F C 0.1724(9) -0.1568(7) 0.9351(9) 0.205(12) Uiso 1 1 d G
C4F C 0.2101(13) -0.1181(6) 0.9587(8) 0.151(8) Uiso 1 1 d G
C5F C 0.2862(13) -0.1086(6) 0.9420(9) 0.210(13) Uiso 1 1 d G
C6F C 0.3247(9) -0.1377(8) 0.9019(10) 0.172(9) Uiso 1 1 d G
C7F C 0.335(2) -0.0659(10) 0.9540(14) 0.183(10) Uiso 1 1 d .

loop_
_atom_site_aniso_label
_atom_site_aniso_U_11
_atom_site_aniso_U_22
_atom_site_aniso_U_33
_atom_site_aniso_U_23
_atom_site_aniso_U_13
_atom_site_aniso_U_12
C2 0.064(8) 0.073(7) 0.119(11) -0.011(7) 0.001(7) -0.009(6)
C3 0.061(8) 0.077(7) 0.105(10) -0.003(6) -0.014(7) -0.009(6)
C4 0.059(8) 0.087(8) 0.092(9) 0.002(6) -0.008(6) -0.015(6)
C5 0.061(8) 0.080(8) 0.109(10) -0.003(7) 0.006(7) -0.009(6)
C6 0.057(8) 0.086(8) 0.114(10) 0.003(7) -0.003(7) -0.012(6)
C7 0.064(8) 0.076(7) 0.115(10) 0.002(7) -0.003(7) -0.010(6)
C8 0.056(8) 0.087(8) 0.128(11) 0.008(7) -0.001(7) -0.022(6)
C9 0.061(8) 0.089(8) 0.099(10) 0.002(7) -0.006(6) -0.001(6)
C10 0.069(9) 0.091(9) 0.142(13) -0.005(8) -0.010(9) -0.005(7)
C11 0.054(8) 0.084(8) 0.106(10) -0.002(7) 0.002(7) -0.011(6)
C12 0.068(10) 0.109(11) 0.122(13) -0.006(9) -0.009(9) -0.015(8)
C13 0.076(11) 0.107(11) 0.153(16) -0.010(11) 0.011(10) -0.016(9)
C14 0.082(11) 0.106(11) 0.131(13) -0.016(10) 0.007(10) -0.033(8)
C15 0.076(9) 0.071(7) 0.099(10) 0.006(6) -0.009(7) -0.003(6)
C17 0.084(10) 0.112(11) 0.103(11) 0.012(9) -0.001(8) -0.020(8)
C18 0.075(9) 0.083(8) 0.094(10) 0.000(7) -0.012(7) -0.002(6)
C19 0.066(8) 0.096(9) 0.087(10) 0.005(7) -0.012(7) -0.004(6)
C20 0.077(10) 0.108(11) 0.087(9) -0.006(8) -0.001(7) -0.017(7)
C21 0.077(9) 0.087(9) 0.093(10) 0.001(7) -0.016(7) -0.004(7)
C22 0.065(8) 0.092(9) 0.093(10) -0.004(7) -0.003(7) -0.003(6)
C23 0.084(10) 0.101(10) 0.085(9) 0.002(8) -0.012(7) -0.010(7)
C24 0.073(9) 0.095(10) 0.094(10) 0.010(8) -0.011(7) -0.005(7)
C25 0.093(12) 0.094(10) 0.142(14) 0.018(9) -0.018(10) 0.000(8)
C28 0.069(9) 0.090(9) 0.119(12) -0.019(7) 0.005(8) 0.000(7)
C29 0.074(10) 0.116(11) 0.109(12) -0.038(9) 0.000(8) -0.010(8)
C31 0.086(11) 0.099(10) 0.084(10) -0.006(7) 0.004(8) -0.003(7)
C30 0.062(8) 0.086(8) 0.103(11) -0.012(7) -0.005(7) 0.007(6)
C32 0.068(9) 0.078(7) 0.084(9) 0.006(6) -0.006(7) -0.003(6)
C33 0.069(9) 0.100(9) 0.093(10) -0.003(7) 0.011(7) -0.004(7)
C35 0.084(12) 0.23(2) 0.081(11) 0.011(12) -0.014(8) 0.036(13)
C36 0.066(10) 0.150(15) 0.170(17) -0.062(13) -0.009(10) -0.003(10)
C39 0.057(8) 0.077(7) 0.103(10) -0.008(6) 0.000(7) -0.003(6)
C40 0.055(7) 0.062(6) 0.090(9) -0.002(5) 0.005(6) 0.000(5)
C41 0.051(8) 0.077(7) 0.098(10) 0.000(6) 0.009(7) 0.000(5)
C42 0.056(7) 0.061(6) 0.100(10) 0.003(6) 0.003(6) -0.007(5)
C43 0.059(8) 0.086(8) 0.099(10) 0.002(7) 0.012(7) -0.012(6)
C44 0.074(9) 0.073(7) 0.106(10) -0.010(7) 0.001(7) -0.009(6)
C46 0.093(11) 0.106(10) 0.113(12) -0.023(8) -0.004(9) -0.017(8)
C47 0.072(10) 0.133(12) 0.093(10) 0.001(8) -0.006(7) 0.003(8)
B26 0.055(9) 0.124(13) 0.096(13) 0.015(10) -0.002(8) 0.001(9)
B37 0.060(9) 0.081(8) 0.094(11) 0.006(7) -0.006(7) -0.007(7)
O27 0.071(6) 0.104(7) 0.095(7) -0.012(5) -0.004(5) 0.010(5)
O34 0.071(6) 0.097(6) 0.096(6) -0.004(5) 0.001(5) 0.003(5)
O38 0.063(5) 0.082(5) 0.106(7) 0.000(4) 0.012(5) -0.012(4)
O45 0.074(6) 0.074(5) 0.112(7) 0.009(4) 0.000(5) -0.013(4)
F1 0.199(14) 0.117(8) 0.237(15) -0.025(8) 0.104(12) -0.048(8)
F2 0.073(8) 0.49(3) 0.151(10) -0.027(14) -0.001(7) -0.105(13)
F3 0.205(17) 0.30(2) 0.177(13) -0.070(13) 0.083(12) -0.160(17)
F4 0.094(10) 0.211(16) 0.51(4) -0.15(2) -0.033(16) 0.042(11)
F5 0.106(8) 0.194(11) 0.115(7) -0.007(7) 0.018(6) -0.008(7)
F6 0.179(12) 0.086(6) 0.191(11) -0.038(6) 0.079(9) -0.026(6)
S1 0.055(2) 0.087(2) 0.128(3) 0.0056(18) -0.0021(18) -0.0037(15)
S16 0.113(4) 0.107(3) 0.104(3) 0.014(2) -0.013(2) -0.004(2)
C1B 0.11(2) 0.100(17) 0.15(2) 0.000 -0.006(18) 0.000
C2B 0.106(14) 0.130(16) 0.155(18) 0.012(13) -0.002(12) 0.028(11)
C3B 0.129(19) 0.15(2) 0.16(2) -0.004(14) -0.025(14) 0.018(14)
C4B 0.12(2) 0.083(15) 0.21(4) 0.000 -0.02(2) 0.000
C5B 0.20(5) 0.13(3) 0.32(6) 0.000 0.01(4) 0.000

loop_
_atom_type_symbol
_atom_type_description
_atom_type_scat_dispersion_real
_atom_type_scat_dispersion_imag
_atom_type_scat_source
C C 0.0033 0.0016 'International Tables Vol C Tables 4.2.6.8 and 6.1.1.4'
H H 0.0000 0.0000 'International Tables Vol C Tables 4.2.6.8 and 6.1.1.4'
B B 0.0013 0.0007 'International Tables Vol C Tables 4.2.6.8 and 6.1.1.4'
O O 0.0106 0.0060 'International Tables Vol C Tables 4.2.6.8 and 6.1.1.4'
F F 0.0171 0.0103 'International Tables Vol C Tables 4.2.6.8 and 6.1.1.4'
S S 0.1246 0.1234 'International Tables Vol C Tables 4.2.6.8 and 6.1.1.4'

loop_
_geom_angle_atom_site_label_1
_geom_angle_atom_site_label_2
_geom_angle_atom_site_label_3
_geom_angle
_geom_angle_site_symmetry_1
_geom_angle_site_symmetry_3
C3 C2 C10 130.0(13) . .
C3 C2 S1 111.6(9) . .
C10 C2 S1 118.3(11) . .
C2 C3 C4 114.9(12) . .
C2 C3 C11 121.8(12) . .
C4 C3 C11 123.2(12) . .
C5 C4 C3 132.5(12) . .
C5 C4 C9 118.2(11) . .
C3 C4 C9 109.3(12) . .
C6 C5 C4 120.0(13) . .
C6 C5 H5 120.0 . .
C4 C5 H5 120.0 . .
C5 C6 C7 123.2(13) . .
C5 C6 H6 118.4 . .
C7 C6 H6 118.4 . .
C8 C7 C6 117.5(11) . .
C8 C7 B37 120.8(12) . .
C6 C7 B37 121.7(12) . .
C7 C8 C9 121.3(13) . .
C7 C8 H8 119.3 . .
C9 C8 H8 119.3 . .
C8 C9 C4 119.8(12) . .
C8 C9 S1 128.8(11) . .
C4 C9 S1 111.4(10) . .
C2 C10 H10A 109.5 . .
C2 C10 H10B 109.5 . .
H10A C10 H10B 109.5 . .
C2 C10 H10C 109.5 . .
H10A C10 H10C 109.5 . .
H10B C10 H10C 109.5 . .
C15 C11 C12 111.1(12) . .
C15 C11 C3 127.4(13) . .
C12 C11 C3 121.2(12) . .
F5 C12 F6 104.4(14) . .
F5 C12 C11 113.3(14) . .
F6 C12 C11 116.4(14) . .
F5 C12 C13 105.2(15) . .
F6 C12 C13 111.5(14) . .
C11 C12 C13 105.6(14) . .
F3 C13 C14 123.7(17) . .
F3 C13 F4 99(2) . .
C14 C13 F4 103.2(19) . .
F3 C13 C12 120.0(19) . .
C14 C13 C12 105.3(16) . .
F4 C13 C12 101.7(14) . .
F2 C14 C13 118.6(18) . .
F2 C14 F1 102.4(16) . .
C13 C14 F1 102.9(16) . .
F2 C14 C15 113.9(16) . .
C13 C14 C15 108.4(13) . .
F1 C14 C15 109.7(14) . .
C11 C15 C18 127.6(13) . .
C11 C15 C14 109.1(13) . .
C18 C15 C14 123.2(12) . .
C18 C17 C25 125.4(15) . .
C18 C17 S16 114.2(12) . .
C25 C17 S16 120.4(12) . .
C17 C18 C15 125.4(13) . .
C17 C18 C19 109.8(13) . .
C15 C18 C19 124.5(12) . .
C24 C19 C20 119.1(14) . .
C24 C19 C18 112.7(12) . .
C20 C19 C18 128.2(14) . .
C19 C20 C21 119.9(14) . .
C19 C20 H20 120.1 . .
C21 C20 H20 120.1 . .
C22 C21 C20 120.5(13) . .
C22 C21 H21 119.8 . .
C20 C21 H21 119.8 . .
C21 C22 C23 119.4(13) . .
C21 C22 B26 120.3(13) . .
C23 C22 B26 120.0(14) . .
C22 C23 C24 118.9(14) . .
C22 C23 H23 120.5 . .
C24 C23 H23 120.5 . .
C19 C24 C23 122.0(13) . .
C19 C24 S16 111.5(11) . .
C23 C24 S16 126.6(12) . .
C17 C25 H25A 109.5 . .
C17 C25 H25B 109.5 . .
H25A C25 H25B 109.5 . .
C17 C25 H25C 109.5 . .
H25A C25 H25C 109.5 . .
H25B C25 H25C 109.5 . .
O27 C28 C33 102.4(11) . .
O27 C28 C29 112.1(13) . .
C33 C28 C29 107.2(12) . .
O27 C28 H28 111.6 . .
C33 C28 H28 111.6 . .
C29 C28 H28 111.6 . .
C36 C29 C30 109.1(13) . .
C36 C29 C28 107.9(14) . .
C30 C29 C28 102.2(12) . .
C36 C29 C35 110.2(16) . .
C30 C29 C35 113.7(14) . .
C28 C29 C35 113.4(14) . .
C30 C31 C32 119.1(13) . 4
C30 C31 H31 121(3) . .
C32 C31 H31 120(3) 4 .
C32 C30 C31 120.6(13) . .
C32 C30 C29 111.2(13) . .
C31 C30 C29 128.1(14) . .
C30 C32 C31 120.3(13) . 4
C30 C32 C33 110.8(12) . .
C31 C32 C33 128.9(13) 4 .
O34 C33 C32 112.7(11) . .
O34 C33 C28 105.3(11) . .
C32 C33 C28 104.2(11) . .
O34 C33 H33 111.4 . .
C32 C33 H33 111.4 . .
C28 C33 H33 111.4 . .
C29 C35 H35A 109.5 . .
C29 C35 H35B 109.5 . .
H35A C35 H35B 109.5 . .
C29 C35 H35C 109.5 . .
H35A C35 H35C 109.5 . .
H35B C35 H35C 109.5 . .
C29 C36 H36A 109.5 . .
C29 C36 H36B 109.5 . .
H36A C36 H36B 109.5 . .
C29 C36 H36C 109.5 . .
H36A C36 H36C 109.5 . .
H36B C36 H36C 109.5 . .
C40 C39 O38 111.6(10) . .
C40 C39 C44 104.3(11) . .
O38 C39 C44 104.2(10) . .
C40 C39 H39 112.1 . .
O38 C39 H39 112.1 . .
C44 C39 H39 112.1 . .
C41 C40 C42 120.2(12) . .
C41 C40 C39 130.0(11) . .
C42 C40 C39 109.8(11) . .
C40 C41 C42 121.2(11) . 4
C40 C41 H41 121(3) . .
C42 C41 H41 118(3) 4 .
C41 C42 C40 118.6(12) 4 .
C41 C42 C43 128.9(11) 4 .
C40 C42 C43 112.5(11) . .
C42 C43 C47 114.3(11) . .
C42 C43 C44 102.0(11) . .
C47 C43 C44 113.7(12) . .
C42 C43 C46 110.4(11) . .
C47 C43 C46 107.2(12) . .
C44 C43 C46 109.1(12) . .
O45 C44 C43 113.1(11) . .
O45 C44 C39 103.6(10) . .
C43 C44 C39 106.9(11) . .
O45 C44 H44 111.0 . .
C43 C44 H44 111.0 . .
C39 C44 H44 111.0 . .
C43 C46 H46A 109.5 . .
C43 C46 H46B 109.5 . .
H46A C46 H46B 109.5 . .
C43 C46 H46C 109.5 . .
H46A C46 H46C 109.5 . .
H46B C46 H46C 109.5 . .
C43 C47 H47A 109.5 . .
C43 C47 H47B 109.5 . .
H47A C47 H47B 109.5 . .
C43 C47 H47C 109.5 . .
H47A C47 H47C 109.5 . .
H47B C47 H47C 109.5 . .
O34 B26 O27 113.7(15) . .
O34 B26 C22 123.6(15) . .
O27 B26 C22 122.7(14) . .
O38 B37 O45 116.7(12) . .
O38 B37 C7 123.0(12) . .
O45 B37 C7 120.3(12) . .
B26 O27 C28 107.6(12) . .
B26 O34 C33 107.1(13) . .
B37 O38 C39 105.8(10) . .
B37 O45 C44 106.7(10) . .
C9 S1 C2 92.7(7) . .
C17 S16 C24 91.9(8) . .
C2B C1B C2B 127(3) . 4_655
C2B C1B C5B 116.6(14) . .
C2B C1B C5B 116.6(14) 4_655 .
C1B C2B C3B 117(2) . .
C4B C3B C2B 118(2) . .
C3B C4B C3B 122(3) 4_655 .
C2C C1C C5C 38(2) . .
C5C C2C C3C 143(4) . .
C5C C2C C1C 96(5) . .
C3C C2C C1C 121(3) . .
C5C C2C C3C 49(2) . 5_536
C3C C2C C3C 95(3) . 5_536
C1C C2C C3C 145(4) . 5_536
C2C C3C C4C 132(5) . .
C2C C3C C5C 122(3) . 5_536
C4C C3C C5C 106(5) . 5_536
C2C C3C C2C 85(3) . 5_536
C4C C3C C2C 142(5) . 5_536
C5C C3C C2C 36.4(17) 5_536 5_536
C2C C5C C3C 95(3) . 5_536
C2C C5C C1C 46(3) . .
C3C C5C C1C 141(3) 5_536 .
C1D C1D C6D 113(10) 4 4
C1D C1D C2D 105(4) 4 .
C6D C1D C2D 64.7(6) 4 .
C1D C1D C6D 49(9) 4 .
C6D C1D C6D 161(7) 4 .
C2D C1D C6D 120.0 . .
C1D C1D C2D 59(4) 4 4
C6D C1D C2D 124(3) 4 4
C2D C1D C2D 65.8(13) . 4
C6D C1D C2D 54.5(13) . 4
C5D C2D C4D 70(3) 4 4
C5D C2D C6D 66(3) 4 4
C4D C2D C6D 135(4) 4 4
C5D C2D C3D 127.9(13) 4 .
C4D C2D C3D 59(3) 4 .
C6D C2D C3D 159(5) 4 .
C5D C2D C1D 113.4(2) 4 .
C4D C2D C1D 176(4) 4 .
C6D C2D C1D 49(3) 4 .
C3D C2D C1D 118.2 . .
C5D C2D C3D 129(3) 4 4
C4D C2D C3D 59.6(6) 4 4
C6D C2D C3D 159(6) 4 4
C3D C2D C3D 1(3) . 4
C1D C2D C3D 117(2) . 4
C5D C2D C1D 121(3) 4 4
C4D C2D C1D 162(6) 4 4
C6D C2D C1D 55.8(13) 4 4
C3D C2D C1D 107(2) . 4
C1D C2D C1D 17(3) . 4
C3D C2D C1D 106(3) 4 4
C5D C2D C2D 166(8) 4 4
C4D C2D C2D 114(3) 4 4
C6D C2D C2D 107(3) 4 4
C3D C2D C2D 55.9 . 4
C1D C2D C2D 62.7(2) . 4
C3D C2D C2D 55(2) 4 4
C1D C2D C2D 52(2) 4 4
C4D C3D C2D 53.8(3) 4 .
C4D C3D C4D 175.5(13) 4 .
C2D C3D C4D 121.7 . .
C4D C3D C2D 122.8(14) 4 4
C2D C3D C2D 69.2(16) . 4
C4D C3D C2D 52.9(15) . 4
C2D C4D C3D 68(2) 4 4
C2D C4D C5D 53.0(19) 4 .
C3D C4D C5D 120.0(4) 4 .
C2D C4D C3D 68(2) 4 .
C3D C4D C3D 1(4) 4 .
C5D C4D C3D 120.0 . .
C2D C5D C4D 56.8(2) 4 .
C2D C5D C6D 63.7(5) 4 .
C4D C5D C6D 120.0 . .
C1D C6D C2D 66.7(18) 4 4
C1D C6D C5D 116.4(16) 4 .
C2D C6D C5D 50.7(18) 4 .
C1D C6D C1D 18(5) 4 .
C2D C6D C1D 69.7(19) 4 .
C5D C6D C1D 120.0 . .
C2E C1E C2E 120(4) . 4
C3E C2E C1E 119(3) . .
C2E C3E C4E 121(3) . .
C3E C4E C3E 118(4) 4 .
C3E C4E C5E 121(2) 4 .
C3E C4E C5E 121(2) . .
C2F C1F C6F 120.0 . .
C1F C2F C3F 120.0 . .
C4F C3F C2F 120.0 . .
C3F C4F C5F 120.0 . .
C4F C5F C6F 120.0 . .
C4F C5F C7F 130(2) . .
C6F C5F C7F 110(2) . .
C5F C6F C1F 120.0 . .

loop_
_geom_bond_atom_site_label_1
_geom_bond_atom_site_label_2
_geom_bond_distance
_geom_bond_site_symmetry_2
C2 C3 1.353(19) .
C2 C10 1.466(19) .
C2 S1 1.738(13) .
C3 C4 1.442(18) .
C3 C11 1.495(18) .
C4 C5 1.412(18) .
C4 C9 1.454(19) .
C5 C6 1.356(17) .
C5 H5 0.9500 .
C6 C7 1.431(19) .
C6 H6 0.9500 .
C7 C8 1.387(19) .
C7 B37 1.573(19) .
C8 C9 1.401(17) .
C8 H8 0.9500 .
C9 S1 1.711(14) .
C10 H10A 0.9800 .
C10 H10B 0.9800 .
C10 H10C 0.9800 .
C11 C15 1.348(18) .
C11 C12 1.45(2) .
C12 F5 1.34(2) .
C12 F6 1.366(18) .
C12 C13 1.56(2) .
C13 F3 1.20(2) .
C13 C14 1.42(3) .
C13 F4 1.47(3) .
C14 F2 1.28(2) .
C14 F1 1.43(2) .
C14 C15 1.50(2) .
C15 C18 1.45(2) .
C17 C18 1.38(2) .
C17 C25 1.50(2) .
C17 S16 1.702(18) .
C18 C19 1.483(19) .
C19 C24 1.37(2) .
C19 C20 1.38(2) .
C20 C21 1.40(2) .
C20 H20 0.9500 .
C21 C22 1.38(2) .
C21 H21 0.9500 .
C22 C23 1.39(2) .
C22 B26 1.57(2) .
C23 C24 1.39(2) .
C23 H23 0.9500 .
C24 S16 1.746(15) .
C25 H25A 0.9800 .
C25 H25B 0.9800 .
C25 H25C 0.9800 .
C28 O27 1.450(17) .
C28 C33 1.53(2) .
C28 C29 1.54(2) .
C28 H28 1.0000 .
C29 C36 1.52(2) .
C29 C30 1.53(2) .
C29 C35 1.54(3) .
C31 C30 1.39(2) .
C31 C32 1.40(2) 4
C31 H31 0.943(17) .
C30 C32 1.380(19) .
C32 C31 1.40(2) 4
C32 C33 1.51(2) .
C33 O34 1.435(16) .
C33 H33 1.0000 .
C35 H35A 0.9800 .
C35 H35B 0.9800 .
C35 H35C 0.9800 .
C36 H36A 0.9800 .
C36 H36B 0.9800 .
C36 H36C 0.9800 .
C39 C40 1.468(18) .
C39 O38 1.486(14) .
C39 C44 1.553(19) .
C39 H39 1.0000 .
C40 C41 1.365(17) .
C40 C42 1.416(18) .
C41 C42 1.405(18) 4
C41 H41 0.946(17) .
C42 C41 1.405(18) 4
C42 C43 1.490(19) .
C43 C47 1.51(2) .
C43 C44 1.539(19) .
C43 C46 1.544(18) .
C44 O45 1.467(15) .
C44 H44 1.0000 .
C46 H46A 0.9800 .
C46 H46B 0.9800 .
C46 H46C 0.9800 .
C47 H47A 0.9800 .
C47 H47B 0.9800 .
C47 H47C 0.9800 .
B26 O34 1.344(19) .
B26 O27 1.37(2) .
B37 O38 1.344(17) .
B37 O45 1.362(17) .
C1B C2B 1.35(2) .
C1B C2B 1.35(2) 4_655
C1B C5B 1.44(5) .
C2B C3B 1.48(3) .
C3B C4B 1.40(3) .
C4B C3B 1.40(3) 4_655
C1C C2C 1.391(18) .
C1C C5C 1.93(8) .
C2C C5C 1.21(4) .
C2C C3C 1.386(17) .
C2C C3C 2.03(5) 5_536
C3C C4C 1.502(18) .
C3C C5C 1.53(5) 5_536
C3C C2C 2.03(5) 5_536
C5C C3C 1.53(5) 5_536
C1D C1D 0.47(9) 4
C1D C6D 1.14(7) 4
C1D C2D 1.3900 .
C1D C6D 1.3900 .
C1D C2D 1.58(3) 4
C2D C5D 1.18(5) 4
C2D C4D 1.24(3) 4
C2D C6D 1.37(3) 4
C2D C3D 1.4174 .
C2D C3D 1.43(4) 4
C2D C1D 1.58(4) 4
C2D C2D 1.62(5) 4
C3D C3D 0.03(8) 4
C3D C4D 1.31(7) 4
C3D C4D 1.3382 .
C3D C2D 1.43(3) 4
C4D C2D 1.237(19) 4
C4D C3D 1.31(7) 4
C4D C5D 1.3900 .
C5D C2D 1.18(5) 4
C5D C6D 1.3900 .
C6D C1D 1.14(7) 4
C6D C2D 1.368(16) 4
C1E C2E 1.391(17) .
C1E C2E 1.391(17) 4
C2E C3E 1.385(17) .
C3E C4E 1.386(13) .
C4E C3E 1.386(13) 4
C4E C5E 1.507(19) .
C1F C2F 1.3900 .
C1F C6F 1.3900 .
C2F C3F 1.3900 .
C3F C4F 1.3900 .
C4F C5F 1.3900 .
C5F C6F 1.3900 .
C5F C7F 1.51(3) .

loop_
_geom_torsion_atom_site_label_1
_geom_torsion_atom_site_label_2
_geom_torsion_atom_site_label_3
_geom_torsion_atom_site_label_4
_geom_torsion
_geom_torsion_site_symmetry_1
_geom_torsion_site_symmetry_4
C10 C2 C3 C4 -178.3(15) . .
S1 C2 C3 C4 -0.4(16) . .
C10 C2 C3 C11 -2(2) . .
S1 C2 C3 C11 175.8(11) . .
C2 C3 C4 C5 -178.1(15) . .
C11 C3 C4 C5 6(2) . .
C2 C3 C4 C9 1.4(17) . .
C11 C3 C4 C9 -174.7(12) . .
C3 C4 C5 C6 179.0(14) . .
C9 C4 C5 C6 -1(2) . .
C4 C5 C6 C7 2(2) . .
C5 C6 C7 C8 -1(2) . .
C5 C6 C7 B37 178.2(14) . .
C6 C7 C8 C9 -1(2) . .
B37 C7 C8 C9 179.8(14) . .
C7 C8 C9 C4 2(2) . .
C7 C8 C9 S1 -176.7(12) . .
C5 C4 C9 C8 -1(2) . .
C3 C4 C9 C8 179.1(13) . .
C5 C4 C9 S1 177.7(10) . .
C3 C4 C9 S1 -1.9(14) . .
C2 C3 C11 C15 68(2) . .
C4 C3 C11 C15 -116.0(16) . .
C2 C3 C11 C12 -105.7(17) . .
C4 C3 C11 C12 70.2(19) . .
C15 C11 C12 F5 -108.9(14) . .
C3 C11 C12 F5 65.9(18) . .
C15 C11 C12 F6 130.1(15) . .
C3 C11 C12 F6 -55(2) . .
C15 C11 C12 C13 5.7(18) . .
C3 C11 C12 C13 -179.5(13) . .
F5 C12 C13 F3 -32(3) . .
F6 C12 C13 F3 81(2) . .
C11 C12 C13 F3 -152(2) . .
F5 C12 C13 C14 113.6(17) . .
F6 C12 C13 C14 -133.8(17) . .
C11 C12 C13 C14 -6.5(19) . .
F5 C12 C13 F4 -139.1(18) . .
F6 C12 C13 F4 -26(2) . .
C11 C12 C13 F4 100.8(19) . .
F3 C13 C14 F2 -79(3) . .
F4 C13 C14 F2 31(2) . .
C12 C13 C14 F2 136.9(18) . .
F3 C13 C14 F1 33(3) . .
F4 C13 C14 F1 142.6(16) . .
C12 C13 C14 F1 -111.1(16) . .
F3 C13 C14 C15 149(2) . .
F4 C13 C14 C15 -101.3(18) . .
C12 C13 C14 C15 5(2) . .
C12 C11 C15 C18 -179.3(14) . .
C3 C11 C15 C18 6(2) . .
C12 C11 C15 C14 -2.7(18) . .
C3 C11 C15 C14 -177.1(14) . .
F2 C14 C15 C11 -136.1(18) . .
C13 C14 C15 C11 -2(2) . .
F1 C14 C15 C11 109.9(15) . .
F2 C14 C15 C18 41(2) . .
C13 C14 C15 C18 175.0(14) . .
F1 C14 C15 C18 -73.4(19) . .
C25 C17 C18 C15 -7(2) . .
S16 C17 C18 C15 176.1(12) . .
C25 C17 C18 C19 179.2(14) . .
S16 C17 C18 C19 2.2(16) . .
C11 C15 C18 C17 72(2) . .
C14 C15 C18 C17 -104.6(18) . .
C11 C15 C18 C19 -115.5(16) . .
C14 C15 C18 C19 68(2) . .
C17 C18 C19 C24 -1.8(17) . .
C15 C18 C19 C24 -175.7(13) . .
C17 C18 C19 C20 178.8(14) . .
C15 C18 C19 C20 5(2) . .
C24 C19 C20 C21 -3(2) . .
C18 C19 C20 C21 176.6(13) . .
C19 C20 C21 C22 4(2) . .
C20 C21 C22 C23 -2(2) . .
C20 C21 C22 B26 172.3(13) . .
C21 C22 C23 C24 -1(2) . .
B26 C22 C23 C24 -175.6(13) . .
C20 C19 C24 C23 -1(2) . .
C18 C19 C24 C23 179.9(13) . .
C20 C19 C24 S16 -179.9(10) . .
C18 C19 C24 S16 0.6(15) . .
C22 C23 C24 C19 3(2) . .
C22 C23 C24 S16 -178.2(11) . .
O27 C28 C29 C36 154.2(14) . .
C33 C28 C29 C36 -94.1(15) . .
O27 C28 C29 C30 -90.9(15) . .
C33 C28 C29 C30 20.8(15) . .
O27 C28 C29 C35 31.9(18) . .
C33 C28 C29 C35 143.5(14) . .
C32 C31 C30 C32 1.3(18) 4 .
C32 C31 C30 C29 179.7(13) 4 .
C36 C29 C30 C32 98.6(15) . .
C28 C29 C30 C32 -15.4(15) . .
C35 C29 C30 C32 -138.0(14) . .
C36 C29 C30 C31 -80(2) . .
C28 C29 C30 C31 166.0(14) . .
C35 C29 C30 C31 43(2) . .
C31 C30 C32 C31 1.6(16) . 4
C29 C30 C32 C31 -177.1(12) . 4
C31 C30 C32 C33 -177.4(12) . .
C29 C30 C32 C33 3.9(15) . .
C30 C32 C33 O34 123.1(12) . .
C31 C32 C33 O34 -55.8(19) 4 .
C30 C32 C33 C28 9.6(14) . .
C31 C32 C33 C28 -169.3(13) 4 .
O27 C28 C33 O34 -19.6(13) . .
C29 C28 C33 O34 -137.8(11) . .
O27 C28 C33 C32 99.1(12) . .
C29 C28 C33 C32 -19.0(14) . .
O38 C39 C40 C41 -56.1(16) . .
C44 C39 C40 C41 -168.0(12) . .
O38 C39 C40 C42 122.9(10) . .
C44 C39 C40 C42 11.0(12) . .
C42 C40 C41 C42 1.1(16) . 4
C39 C40 C41 C42 -180.0(11) . 4
C41 C40 C42 C41 -0.3(14) . 4
C39 C40 C42 C41 -179.4(10) . 4
C41 C40 C42 C43 -178.4(11) . .
C39 C40 C42 C43 2.4(13) . .
C41 C42 C43 C47 44.2(17) 4 .
C40 C42 C43 C47 -137.9(11) . .
C41 C42 C43 C44 167.3(12) 4 .
C40 C42 C43 C44 -14.7(13) . .
C41 C42 C43 C46 -76.9(16) 4 .
C40 C42 C43 C46 101.1(12) . .
C42 C43 C44 O45 -92.6(12) . .
C47 C43 C44 O45 31.0(16) . .
C46 C43 C44 O45 150.6(12) . .
C42 C43 C44 C39 20.8(12) . .
C47 C43 C44 C39 144.4(12) . .
C46 C43 C44 C39 -96.0(13) . .
C40 C39 C44 O45 99.7(11) . .
O38 C39 C44 O45 -17.4(12) . .
C40 C39 C44 C43 -20.0(13) . .
O38 C39 C44 C43 -137.1(10) . .
C21 C22 B26 O34 22(2) . .
C23 C22 B26 O34 -163.6(14) . .
C21 C22 B26 O27 -158.4(14) . .
C23 C22 B26 O27 16(2) . .
C8 C7 B37 O38 -157.1(15) . .
C6 C7 B37 O38 24(2) . .
C8 C7 B37 O45 22(2) . .
C6 C7 B37 O45 -156.8(14) . .
O34 B26 O27 C28 -7.2(17) . .
C22 B26 O27 C28 173.3(13) . .
C33 C28 O27 B26 16.3(14) . .
C29 C28 O27 B26 130.9(13) . .
O27 B26 O34 C33 -6.2(16) . .
C22 B26 O34 C33 173.3(13) . .
C32 C33 O34 B26 -96.8(14) . .
C28 C33 O34 B26 16.2(14) . .
O45 B37 O38 C39 -6.1(16) . .
C7 B37 O38 C39 173.2(13) . .
C40 C39 O38 B37 -97.5(13) . .
C44 C39 O38 B37 14.5(13) . .
O38 B37 O45 C44 -5.7(17) . .
C7 B37 O45 C44 175.0(12) . .
C43 C44 O45 B37 129.6(13) . .
C39 C44 O45 B37 14.2(14) . .
C8 C9 S1 C2 -179.6(14) . .
C4 C9 S1 C2 1.5(11) . .
C3 C2 S1 C9 -0.7(12) . .
C10 C2 S1 C9 177.5(13) . .
C18 C17 S16 C24 -1.6(13) . .
C25 C17 S16 C24 -178.8(14) . .
C19 C24 S16 C17 0.5(12) . .
C23 C24 S16 C17 -178.7(14) . .
C2B C1B C2B C3B 0.3(14) 4_655 .
C5B C1B C2B C3B -179.7(14) . .
C1B C2B C3B C4B -1(3) . .
C2B C3B C4B C3B 0.3(14) . 4_655
C5C C1C C2C C3C 177(8) . .
C5C C1C C2C C3C -1(11) . 5_536
C5C C2C C3C C4C 168(7) . .
C1C C2C C3C C4C -6(12) . .
C3C C2C C3C C4C 173(7) 5_536 .
C5C C2C C3C C5C -7(9) . 5_536
C1C C2C C3C C5C 179(10) . 5_536
C3C C2C C3C C5C -2(3) 5_536 5_536
C5C C2C C3C C2C -4(6) . 5_536
C1C C2C C3C C2C -179(10) . 5_536
C3C C2C C3C C2C 0.000(3) 5_536 5_536
C3C C2C C5C C3C 6(8) . 5_536
C1C C2C C5C C3C -179(9) . 5_536
C3C C2C C5C C1C -175(11) . .
C3C C2C C5C C1C 179(9) 5_536 .
C2C C1C C5C C3C 2(13) . 5_536
C1D C1D C2D C5D 121(15) 4 4
C6D C1D C2D C5D 12(4) 4 4
C6D C1D C2D C5D 171(8) . 4
C2D C1D C2D C5D 166(10) 4 4
C1D C1D C2D C4D -82(93) 4 4
C6D C1D C2D C4D 169(100) 4 4
C6D C1D C2D C4D -31(96) . 4
C2D C1D C2D C4D -37(94) 4 4
C1D C1D C2D C6D 109(14) 4 4
C6D C1D C2D C6D 160(8) . 4
C2D C1D C2D C6D 154(9) 4 4
C1D C1D C2D C3D -51(9) 4 .
C6D C1D C2D C3D -160(8) 4 .
C6D C1D C2D C3D -0.8 . .
C2D C1D C2D C3D -7(2) 4 .
C1D C1D C2D C3D -52(9) 4 4
C6D C1D C2D C3D -161(10) 4 4
C6D C1D C2D C3D -2(4) . 4
C2D C1D C2D C3D -7(3) 4 4
C6D C1D C2D C1D -109(14) 4 4
C6D C1D C2D C1D 51(9) . 4
C2D C1D C2D C1D 45(8) 4 4
C1D C1D C2D C2D -45(8) 4 4
C6D C1D C2D C2D -154(9) 4 4
C6D C1D C2D C2D 6(2) . 4
C5D C2D C3D C3D 158(100) 4 4
C4D C2D C3D C3D 146(100) 4 4
C6D C2D C3D C3D -77(100) 4 4
C1D C2D C3D C3D -31(100) . 4
C1D C2D C3D C3D -45(100) 4 4
C2D C2D C3D C3D -38(100) 4 4
C5D C2D C3D C4D 11(4) 4 4
C6D C2D C3D C4D 137(17) 4 4
C1D C2D C3D C4D -178(8) . 4
C3D C2D C3D C4D -146(100) 4 4
C1D C2D C3D C4D 169(10) 4 4
C2D C2D C3D C4D 175(9) 4 4
C5D C2D C3D C4D -169(9) 4 .
C4D C2D C3D C4D 179(8) 4 .
C6D C2D C3D C4D -44(12) 4 .
C1D C2D C3D C4D 1.7 . .
C3D C2D C3D C4D 33(100) 4 .
C1D C2D C3D C4D -12(3) 4 .
C2D C2D C3D C4D -5(2) 4 .
C5D C2D C3D C2D -164(11) 4 4
C4D C2D C3D C2D -175(9) 4 4
C6D C2D C3D C2D -38(11) 4 4
C1D C2D C3D C2D 7(2) . 4
C3D C2D C3D C2D 38(100) 4 4
C1D C2D C3D C2D -7(3) 4 4
C3D C3D C4D C2D 97(36) 4 4
C4D C3D C4D C2D 12(77) 4 4
C2D C3D C4D C2D 6(3) . 4
C4D C3D C4D C3D -85(100) 4 4
C2D C3D C4D C3D -90(33) . 4
C2D C3D C4D C3D -97(35) 4 4
C3D C3D C4D C5D 89(34) 4 .
C4D C3D C4D C5D 4(79) 4 .
C2D C3D C4D C5D -1.7 . .
C2D C3D C4D C5D -8(3) 4 .
C3D C4D C5D C2D 10(3) 4 4
C3D C4D C5D C2D 9(3) . 4
C2D C4D C5D C6D -8(3) 4 .
C3D C4D C5D C6D 2(5) 4 .
C3D C4D C5D C6D 0.9 . .
C2D C5D C6D C1D 12(4) 4 4
C4D C5D C6D C1D 20(5) . 4
C4D C5D C6D C2D 8(3) . 4
C2D C5D C6D C1D -8(3) 4 .
C4D C5D C6D C1D 0.0 . .
C6D C1D C6D C1D 16(5) 4 4
C2D C1D C6D C1D -83.4(18) . 4
C2D C1D C6D C1D -77(3) 4 4
C1D C1D C6D C2D 77(3) 4 4
C6D C1D C6D C2D 93(7) 4 4
C2D C1D C6D C2D -7(2) . 4
C1D C1D C6D C5D 83.4(18) 4 .
C6D C1D C6D C5D 100(5) 4 .
C2D C1D C6D C5D 0.0 . .
C2D C1D C6D C5D 7(2) 4 .
C2E C1E C2E C3E -1.0(13) 4 .
C1E C2E C3E C4E 2(3) . .
C2E C3E C4E C3E -1.0(14) . 4
C2E C3E C4E C5E 179.0(14) . .
C6F C1F C2F C3F 0.0 . .
C1F C2F C3F C4F 0.0 . .
C2F C3F C4F C5F 0.0 . .
C3F C4F C5F C6F 0.0 . .
C3F C4F C5F C7F 170(2) . .
C4F C5F C6F C1F 0.0 . .
C7F C5F C6F C1F -172.0(19) . .
C2F C1F C6F C5F 0.0 . .
